data_7052187
loop_
_publ_author_name
'Sokolov, Felix D.'
'Baranov, Sergey V.'
'Safin, Damir A.'
'Hahn, F. Ekkehardt'
'Kubiak, Maria'
'Pape, Tania'
'Babashkina, Maria G.'
'Zabirov, Nail G.'
'Galezowska, Joanna'
'Kozlowski, Henryk'
'Cherkasov, Rafael A.'

_publ_section_title
;
 The influence of the intramolecular hydrogen bond on the 1,3-N,S- and
 1,5-O,S-coordination of N-phosphoryl-N&#x2032;-(R)-thioureas with
 Ni(ii) and Pd(ii)
;
_journal_issue 9
_journal_name_full 'New Journal of Chemistry'
_journal_page_first 1661
_journal_paper_doi 10.1039/b702896b
_journal_volume 31
_journal_year 2007
_chemical_formula_sum 'C22 H44 N4 O8 P2 Pd S2'
_chemical_formula_weight 725.07
_chemical_name_common
;
Bis(morpholine-N-yl-N`-
(diisopropoxyphosphinyl)thiocarboxamide-O,S)palladium(ii)
;
_chemical_name_systematic
;
Bis[morpholine-N-yl-N`-
(diisopropoxyphosphinyl)thiocarboxamide-O,S]palladium(II)
;
_space_group_IT_number 14
_symmetry_cell_setting monoclinic
_symmetry_space_group_name_Hall '-P 2yn'
_symmetry_space_group_name_H-M 'P 1 21/n 1'
_atom_sites_solution_hydrogens geom
_atom_sites_solution_primary direct
_atom_sites_solution_secondary difmap
_audit_creation_method SHELXL-97
_cell_angle_alpha 90.00
_cell_angle_beta 100.046(5)
_cell_angle_gamma 90.00
_cell_formula_units_Z 8
_cell_length_a 18.747(4)
_cell_length_b 17.566(4)
_cell_length_c 19.950(4)
_cell_measurement_reflns_used 900
_cell_measurement_temperature 153(2)
_cell_measurement_theta_max 22.5
_cell_measurement_theta_min 1
_cell_volume 6469(2)
_computing_cell_refinement 'SAINT (Bruker AXS, 2000)'
_computing_data_collection 'SMART (Bruker AXS, 2000)'
_computing_data_reduction 'SAINT,SADABS (Bruker AXS, 2000)'
_computing_molecular_graphics
;
ORTEP3,L.J. Farrugia, J. Appl. Cryst. (1997) 30, 565
;
_computing_structure_refinement 'SHELXL-97 (Sheldrick, 1997)'
_computing_structure_solution 'SHELXS-97 (Sheldrick, 1990)'
_diffrn_ambient_temperature 153(2)
_diffrn_detector_area_resol_mean 80
_diffrn_measured_fraction_theta_full 0.998
_diffrn_measured_fraction_theta_max 0.998
_diffrn_measurement_device_type 'CCD area detector'
_diffrn_measurement_method 'Omega and Phi scans'
_diffrn_radiation_monochromator graphite
_diffrn_radiation_source 'rotating anode'
_diffrn_radiation_type MoK\a
_diffrn_radiation_wavelength 0.71073
_diffrn_reflns_av_R_equivalents 0.0962
_diffrn_reflns_av_sigmaI/netI 0.0807
_diffrn_reflns_limit_h_max 22
_diffrn_reflns_limit_h_min -22
_diffrn_reflns_limit_k_max 20
_diffrn_reflns_limit_k_min -20
_diffrn_reflns_limit_l_max 23
_diffrn_reflns_limit_l_min -23
_diffrn_reflns_number 51115
_diffrn_reflns_theta_full 25.03
_diffrn_reflns_theta_max 25.03
_diffrn_reflns_theta_min 1.38
_exptl_absorpt_coefficient_mu 0.849
_exptl_absorpt_correction_T_max 0.9588
_exptl_absorpt_correction_T_min 0.8032
_exptl_absorpt_correction_type multi-scan
_exptl_absorpt_process_details
;
Corrections were done with the SADABS program, utilizing the none merged
raw data obtained from the integration process. Integration and final cell
refinement were done with SAINT.

SADABS reports ratio of Tmin/Tmax = 0.904025

;
_exptl_crystal_colour brown
_exptl_crystal_density_diffrn 1.489
_exptl_crystal_density_method 'not measured'
_exptl_crystal_description 'transparent needles'
_exptl_crystal_F_000 3008
_exptl_crystal_size_max 0.27
_exptl_crystal_size_mid 0.06
_exptl_crystal_size_min 0.05
_refine_diff_density_max 0.449
_refine_diff_density_min -0.550
_refine_diff_density_rms 0.094
_refine_ls_extinction_method none
_refine_ls_goodness_of_fit_ref 1.036
_refine_ls_hydrogen_treatment constr
_refine_ls_matrix_type full
_refine_ls_number_parameters 719
_refine_ls_number_reflns 11411
_refine_ls_number_restraints 0
_refine_ls_restrained_S_all 1.036
_refine_ls_R_factor_all 0.0959
_refine_ls_R_factor_gt 0.0555
_refine_ls_shift/su_max 0.001
_refine_ls_shift/su_mean 0.000
_refine_ls_structure_factor_coef Fsqd
_refine_ls_weighting_details 'calc w=1/[\s^2^(Fo^2^)+(0.0155P)^2^+10.7905P] where P=(Fo^2^+2Fc^2^)/3'
_refine_ls_weighting_scheme calc
_refine_ls_wR_factor_gt 0.0892
_refine_ls_wR_factor_ref 0.1000
_reflns_number_gt 7797
_reflns_number_total 11411
_reflns_threshold_expression >2sigma(I)
_cod_data_source_file b702896b.txt
_cod_data_source_block sad
_cod_original_sg_symbol_H-M P2(1)/n
_cod_database_code 7052187

loop_
_symmetry_equiv_pos_as_xyz
'x, y, z'
'-x+1/2, y+1/2, -z+1/2'
'-x, -y, -z'
'x-1/2, -y-1/2, z-1/2'

loop_
_atom_site_label
_atom_site_type_symbol
_atom_site_fract_x
_atom_site_fract_y
_atom_site_fract_z
_atom_site_U_iso_or_equiv
_atom_site_adp_type
_atom_site_occupancy
_atom_site_symmetry_multiplicity
_atom_site_calc_flag
_atom_site_refinement_flags
_atom_site_disorder_assembly
_atom_site_disorder_group
Pd1 Pd 0.35469(2) 0.38858(2) 0.675856(19) 0.01789(11) Uani 1 1 d . . .
S1 S 0.43376(7) 0.40922(8) 0.60410(7) 0.0233(3) Uani 1 1 d . . .
S2 S 0.28486(7) 0.47197(8) 0.60829(6) 0.0223(3) Uani 1 1 d . . .
P1 P 0.44931(8) 0.24498(8) 0.69742(7) 0.0221(3) Uani 1 1 d . . .
P2 P 0.26311(7) 0.45000(8) 0.77249(7) 0.0191(3) Uani 1 1 d . . .
O1 O 0.42106(19) 0.3106(2) 0.73343(17) 0.0273(9) Uani 1 1 d . . .
O2 O 0.6397(2) 0.3358(2) 0.4789(2) 0.0381(11) Uani 1 1 d . . .
O3 O 0.51394(18) 0.2114(2) 0.74951(17) 0.0244(9) Uani 1 1 d . . .
O4 O 0.39474(18) 0.1760(2) 0.68534(17) 0.0252(9) Uani 1 1 d . . .
O5 O 0.28325(19) 0.3751(2) 0.74347(18) 0.0272(9) Uani 1 1 d . . .
O6 O 0.1306(2) 0.7189(2) 0.5671(2) 0.0424(11) Uani 1 1 d . . .
O7 O 0.21195(18) 0.4352(2) 0.82557(16) 0.0223(9) Uani 1 1 d . . .
O8 O 0.32875(18) 0.4910(2) 0.81759(17) 0.0258(9) Uani 1 1 d . . .
N1 N 0.4749(2) 0.2598(2) 0.6265(2) 0.0238(10) Uani 1 1 d . . .
N2 N 0.5173(2) 0.3229(2) 0.5416(2) 0.0262(11) Uani 1 1 d . . .
N3 N 0.2260(2) 0.5132(2) 0.7203(2) 0.0187(10) Uani 1 1 d . . .
N4 N 0.1911(2) 0.5797(2) 0.6223(2) 0.0198(10) Uani 1 1 d . . .
C1 C 0.4775(3) 0.3231(3) 0.5922(2) 0.0179(11) Uani 1 1 d . . .
C2 C 0.5546(3) 0.2551(3) 0.5248(3) 0.0386(16) Uani 1 1 d . . .
H2A H 0.5319 0.2358 0.4794 0.046 Uiso 1 1 calc R . .
H2B H 0.5518 0.2147 0.5588 0.046 Uiso 1 1 calc R . .
C3 C 0.6329(3) 0.2761(4) 0.5246(3) 0.0415(17) Uani 1 1 d . . .
H3A H 0.6558 0.2916 0.5711 0.050 Uiso 1 1 calc R . .
H3B H 0.6590 0.2308 0.5119 0.050 Uiso 1 1 calc R . .
C4 C 0.6040(3) 0.4020(3) 0.4978(3) 0.0327(14) Uani 1 1 d . . .
H4A H 0.6092 0.4440 0.4659 0.039 Uiso 1 1 calc R . .
H4B H 0.6269 0.4182 0.5441 0.039 Uiso 1 1 calc R . .
C5 C 0.5247(3) 0.3864(3) 0.4966(3) 0.0270(13) Uani 1 1 d . . .
H5A H 0.5011 0.4322 0.5117 0.032 Uiso 1 1 calc R . .
H5B H 0.5007 0.3740 0.4496 0.032 Uiso 1 1 calc R . .
C6 C 0.5591(3) 0.1494(3) 0.7295(3) 0.0289(14) Uani 1 1 d . . .
H6 H 0.5359 0.1284 0.6844 0.035 Uiso 1 1 calc R . .
C7 C 0.6316(3) 0.1810(4) 0.7245(4) 0.0487(18) Uani 1 1 d . . .
H7A H 0.6261 0.2218 0.6905 0.073 Uiso 1 1 calc R . .
H7B H 0.6621 0.1406 0.7109 0.073 Uiso 1 1 calc R . .
H7C H 0.6542 0.2015 0.7689 0.073 Uiso 1 1 calc R . .
C8 C 0.5615(3) 0.0895(3) 0.7827(3) 0.0417(17) Uani 1 1 d . . .
H8A H 0.5852 0.1099 0.8267 0.063 Uiso 1 1 calc R . .
H8B H 0.5888 0.0456 0.7706 0.063 Uiso 1 1 calc R . .
H8C H 0.5120 0.0737 0.7858 0.063 Uiso 1 1 calc R . .
C9 C 0.3305(3) 0.1834(3) 0.6323(3) 0.0307(14) Uani 1 1 d . . .
H9 H 0.3298 0.2353 0.6117 0.037 Uiso 1 1 calc R . .
C10 C 0.3367(4) 0.1246(4) 0.5783(3) 0.0540(19) Uani 1 1 d . . .
H10A H 0.3840 0.1293 0.5642 0.081 Uiso 1 1 calc R . .
H10B H 0.2983 0.1329 0.5389 0.081 Uiso 1 1 calc R . .
H10C H 0.3318 0.0736 0.5968 0.081 Uiso 1 1 calc R . .
C11 C 0.2655(3) 0.1741(3) 0.6658(3) 0.0372(15) Uani 1 1 d . . .
H11A H 0.2697 0.1265 0.6918 0.056 Uiso 1 1 calc R . .
H11B H 0.2217 0.1726 0.6309 0.056 Uiso 1 1 calc R . .
H11C H 0.2627 0.2171 0.6965 0.056 Uiso 1 1 calc R . .
C12 C 0.2308(3) 0.5238(3) 0.6566(3) 0.0188(12) Uani 1 1 d . . .
C13 C 0.1906(3) 0.5998(3) 0.5514(3) 0.0288(14) Uani 1 1 d . . .
H13A H 0.1473 0.5775 0.5225 0.035 Uiso 1 1 calc R . .
H13B H 0.2341 0.5785 0.5364 0.035 Uiso 1 1 calc R . .
C14 C 0.1896(3) 0.6851(3) 0.5427(3) 0.0322(15) Uani 1 1 d . . .
H14A H 0.2355 0.7066 0.5677 0.039 Uiso 1 1 calc R . .
H14B H 0.1865 0.6976 0.4939 0.039 Uiso 1 1 calc R . .
C15 C 0.1349(3) 0.6194(3) 0.6519(3) 0.0274(13) Uani 1 1 d . . .
H15A H 0.1431 0.6108 0.7017 0.033 Uiso 1 1 calc R . .
H15B H 0.0867 0.5986 0.6323 0.033 Uiso 1 1 calc R . .
C16 C 0.1364(4) 0.7037(4) 0.6376(3) 0.0431(17) Uani 1 1 d . . .
H16A H 0.0958 0.7287 0.6548 0.052 Uiso 1 1 calc R . .
H16B H 0.1822 0.7255 0.6623 0.052 Uiso 1 1 calc R . .
C17 C 0.1438(3) 0.3929(3) 0.8078(3) 0.0285(14) Uani 1 1 d . . .
H17 H 0.1485 0.3540 0.7722 0.034 Uiso 1 1 calc R . .
C18 C 0.0836(3) 0.4482(4) 0.7806(3) 0.0438(17) Uani 1 1 d . . .
H18A H 0.0808 0.4878 0.8146 0.066 Uiso 1 1 calc R . .
H18B H 0.0374 0.4208 0.7709 0.066 Uiso 1 1 calc R . .
H18C H 0.0936 0.4717 0.7386 0.066 Uiso 1 1 calc R . .
C19 C 0.1324(3) 0.3537(4) 0.8726(3) 0.0410(17) Uani 1 1 d . . .
H19A H 0.1746 0.3220 0.8899 0.061 Uiso 1 1 calc R . .
H19B H 0.0890 0.3216 0.8631 0.061 Uiso 1 1 calc R . .
H19C H 0.1261 0.3920 0.9067 0.061 Uiso 1 1 calc R . .
C20 C 0.3664(3) 0.4571(4) 0.8811(3) 0.0326(15) Uani 1 1 d . . .
H20 H 0.3401 0.4103 0.8918 0.039 Uiso 1 1 calc R . .
C21 C 0.4415(3) 0.4364(5) 0.8717(3) 0.059(2) Uani 1 1 d . . .
H21A H 0.4390 0.4006 0.8336 0.089 Uiso 1 1 calc R . .
H21B H 0.4674 0.4126 0.9133 0.089 Uiso 1 1 calc R . .
H21C H 0.4674 0.4824 0.8618 0.089 Uiso 1 1 calc R . .
C22 C 0.3655(4) 0.5151(5) 0.9355(3) 0.071(3) Uani 1 1 d . . .
H22A H 0.3866 0.5627 0.9225 0.107 Uiso 1 1 calc R . .
H22B H 0.3939 0.4965 0.9783 0.107 Uiso 1 1 calc R . .
H22C H 0.3154 0.5241 0.9415 0.107 Uiso 1 1 calc R . .
Pd2 Pd 0.86459(2) 0.38869(2) 0.690277(19) 0.01859(11) Uani 1 1 d . . .
S3 S 0.93996(7) 0.40950(8) 0.61543(7) 0.0236(3) Uani 1 1 d . . .
S4 S 0.78906(7) 0.46431(8) 0.61940(7) 0.0259(3) Uani 1 1 d . . .
P3 P 0.96927(7) 0.25431(8) 0.71922(7) 0.0204(3) Uani 1 1 d . . .
P4 P 0.77217(7) 0.45485(8) 0.78607(7) 0.0204(3) Uani 1 1 d . . .
O9 O 0.93150(19) 0.3141(2) 0.75283(18) 0.0285(9) Uani 1 1 d . . .
O10 O 1.1268(2) 0.3358(3) 0.4750(2) 0.0521(13) Uani 1 1 d . . .
O11 O 1.02077(18) 0.2126(2) 0.77773(17) 0.0236(9) Uani 1 1 d . . .
O12 O 0.91823(19) 0.1878(2) 0.68862(18) 0.0303(10) Uani 1 1 d . . .
O13 O 0.79462(18) 0.3801(2) 0.75890(17) 0.0261(9) Uani 1 1 d . . .
O14 O 0.6476(2) 0.7200(2) 0.5708(2) 0.0421(11) Uani 1 1 d . . .
O15 O 0.71401(18) 0.4377(2) 0.83217(17) 0.0235(9) Uani 1 1 d . . .
O16 O 0.83389(18) 0.4948(2) 0.83741(18) 0.0283(9) Uani 1 1 d . . .
N5 N 1.0160(2) 0.2821(3) 0.6643(2) 0.0274(11) Uani 1 1 d . . .
N6 N 1.0651(2) 0.3577(3) 0.5921(2) 0.0324(12) Uani 1 1 d . . .
N7 N 0.7429(2) 0.5206(2) 0.7339(2) 0.0206(10) Uani 1 1 d . . .
N8 N 0.7092(2) 0.5848(2) 0.6341(2) 0.0231(11) Uani 1 1 d . . .
C23 C 1.0105(3) 0.3429(3) 0.6263(3) 0.0212(12) Uani 1 1 d . . .
C24 C 1.0667(3) 0.4205(3) 0.5435(3) 0.0360(15) Uani 1 1 d . . .
H24A H 1.1105 0.4520 0.5574 0.043 Uiso 1 1 calc R . .
H24B H 1.0235 0.4533 0.5420 0.043 Uiso 1 1 calc R . .
C25 C 1.0672(3) 0.3861(4) 0.4751(3) 0.0452(17) Uani 1 1 d . . .
H25A H 1.0215 0.3578 0.4606 0.054 Uiso 1 1 calc R . .
H25B H 1.0694 0.4273 0.4417 0.054 Uiso 1 1 calc R . .
C26 C 1.1256(3) 0.3046(3) 0.5926(3) 0.0374(16) Uani 1 1 d . . .
H26A H 1.1214 0.2619 0.6240 0.045 Uiso 1 1 calc R . .
H26B H 1.1721 0.3311 0.6086 0.045 Uiso 1 1 calc R . .
C27 C 1.1239(4) 0.2752(4) 0.5230(3) 0.0476(18) Uani 1 1 d . . .
H27A H 1.1656 0.2407 0.5229 0.057 Uiso 1 1 calc R . .
H27B H 1.0789 0.2455 0.5089 0.057 Uiso 1 1 calc R . .
C28 C 1.0663(3) 0.1491(3) 0.7607(3) 0.0223(12) Uani 1 1 d . . .
H28 H 1.0613 0.1448 0.7101 0.027 Uiso 1 1 calc R . .
C29 C 1.0387(3) 0.0775(3) 0.7886(3) 0.0343(15) Uani 1 1 d . . .
H29A H 1.0484 0.0794 0.8385 0.052 Uiso 1 1 calc R . .
H29B H 1.0632 0.0333 0.7731 0.052 Uiso 1 1 calc R . .
H29C H 0.9863 0.0732 0.7726 0.052 Uiso 1 1 calc R . .
C30 C 1.1425(3) 0.1677(3) 0.7903(3) 0.0367(15) Uani 1 1 d . . .
H30A H 1.1559 0.2162 0.7717 0.055 Uiso 1 1 calc R . .
H30B H 1.1745 0.1273 0.7790 0.055 Uiso 1 1 calc R . .
H30C H 1.1474 0.1719 0.8399 0.055 Uiso 1 1 calc R . .
C31 C 0.8732(4) 0.1920(4) 0.6218(3) 0.0486(18) Uani 1 1 d . . .
H31 H 0.8762 0.2444 0.6029 0.058 Uiso 1 1 calc R . .
C32 C 0.9024(6) 0.1363(6) 0.5775(4) 0.136(5) Uani 1 1 d . . .
H32A H 0.9546 0.1444 0.5806 0.203 Uiso 1 1 calc R . .
H32B H 0.8781 0.1432 0.5302 0.203 Uiso 1 1 calc R . .
H32C H 0.8936 0.0844 0.5924 0.203 Uiso 1 1 calc R . .
C33 C 0.7966(4) 0.1772(5) 0.6330(5) 0.094(3) Uani 1 1 d . . .
H33A H 0.7944 0.1273 0.6546 0.141 Uiso 1 1 calc R . .
H33B H 0.7636 0.1778 0.5892 0.141 Uiso 1 1 calc R . .
H33C H 0.7823 0.2168 0.6626 0.141 Uiso 1 1 calc R . .
C34 C 0.7451(3) 0.5261(3) 0.6691(3) 0.0206(12) Uani 1 1 d . . .
C35 C 0.7034(3) 0.5966(3) 0.5611(2) 0.0278(14) Uani 1 1 d . . .
H35A H 0.6583 0.5728 0.5370 0.033 Uiso 1 1 calc R . .
H35B H 0.7449 0.5719 0.5451 0.033 Uiso 1 1 calc R . .
C36 C 0.7029(3) 0.6804(3) 0.5452(3) 0.0358(15) Uani 1 1 d . . .
H36A H 0.7505 0.7026 0.5650 0.043 Uiso 1 1 calc R . .
H36B H 0.6960 0.6873 0.4952 0.043 Uiso 1 1 calc R . .
C37 C 0.6573(3) 0.6302(3) 0.6643(3) 0.0325(15) Uani 1 1 d . . .
H37A H 0.6692 0.6266 0.7145 0.039 Uiso 1 1 calc R . .
H37B H 0.6079 0.6096 0.6497 0.039 Uiso 1 1 calc R . .
C38 C 0.6592(4) 0.7124(4) 0.6429(3) 0.0416(17) Uani 1 1 d . . .
H38A H 0.6214 0.7412 0.6611 0.050 Uiso 1 1 calc R . .
H38B H 0.7068 0.7346 0.6625 0.050 Uiso 1 1 calc R . .
C39 C 0.6571(3) 0.3803(4) 0.8126(3) 0.0346(15) Uani 1 1 d . . .
H39 H 0.6771 0.3363 0.7900 0.041 Uiso 1 1 calc R . .
C40 C 0.5962(3) 0.4160(5) 0.7646(4) 0.074(3) Uani 1 1 d . . .
H40A H 0.5816 0.4633 0.7844 0.112 Uiso 1 1 calc R . .
H40B H 0.5550 0.3809 0.7565 0.112 Uiso 1 1 calc R . .
H40C H 0.6121 0.4272 0.7214 0.112 Uiso 1 1 calc R . .
C41 C 0.6352(4) 0.3548(4) 0.8771(4) 0.061(2) Uani 1 1 d . . .
H41A H 0.6765 0.3304 0.9061 0.091 Uiso 1 1 calc R . .
H41B H 0.5953 0.3182 0.8668 0.091 Uiso 1 1 calc R . .
H41C H 0.6194 0.3988 0.9009 0.091 Uiso 1 1 calc R . .
C42 C 0.8658(3) 0.4608(4) 0.9031(3) 0.0322(15) Uani 1 1 d . . .
H42 H 0.8348 0.4177 0.9139 0.039 Uiso 1 1 calc R . .
C43 C 0.8677(4) 0.5217(4) 0.9551(3) 0.061(2) Uani 1 1 d . . .
H43A H 0.8965 0.5646 0.9433 0.092 Uiso 1 1 calc R . .
H43B H 0.8896 0.5018 0.9998 0.092 Uiso 1 1 calc R . .
H43C H 0.8183 0.5389 0.9564 0.092 Uiso 1 1 calc R . .
C44 C 0.9398(3) 0.4317(4) 0.8969(3) 0.057(2) Uani 1 1 d . . .
H44A H 0.9351 0.3902 0.8636 0.086 Uiso 1 1 calc R . .
H44B H 0.9642 0.4129 0.9412 0.086 Uiso 1 1 calc R . .
H44C H 0.9683 0.4731 0.8818 0.086 Uiso 1 1 calc R . .

loop_
_atom_site_aniso_label
_atom_site_aniso_U_11
_atom_site_aniso_U_22
_atom_site_aniso_U_33
_atom_site_aniso_U_23
_atom_site_aniso_U_13
_atom_site_aniso_U_12
Pd1 0.0172(2) 0.0177(2) 0.0203(2) 0.00119(18) 0.00748(17) 0.00268(19)
S1 0.0232(7) 0.0209(8) 0.0287(8) 0.0056(6) 0.0123(6) 0.0043(6)
S2 0.0217(7) 0.0276(8) 0.0190(7) 0.0008(6) 0.0075(6) 0.0079(6)
P1 0.0224(8) 0.0211(8) 0.0254(8) 0.0054(6) 0.0110(6) 0.0038(6)
P2 0.0183(7) 0.0205(8) 0.0198(7) 0.0016(6) 0.0068(6) 0.0016(6)
O1 0.033(2) 0.027(2) 0.024(2) 0.0065(17) 0.0098(18) 0.0095(18)
O2 0.035(2) 0.043(3) 0.043(3) 0.014(2) 0.025(2) 0.011(2)
O3 0.022(2) 0.024(2) 0.027(2) 0.0003(17) 0.0059(17) 0.0111(17)
O4 0.0190(19) 0.026(2) 0.031(2) 0.0123(17) 0.0037(17) -0.0054(17)
O5 0.034(2) 0.019(2) 0.033(2) 0.0058(17) 0.0176(18) 0.0072(18)
O6 0.053(3) 0.044(3) 0.034(2) 0.012(2) 0.016(2) 0.028(2)
O7 0.023(2) 0.028(2) 0.0183(19) 0.0000(16) 0.0093(16) -0.0014(17)
O8 0.025(2) 0.030(2) 0.021(2) 0.0050(17) -0.0008(17) -0.0023(18)
N1 0.032(3) 0.017(3) 0.026(3) 0.003(2) 0.016(2) 0.001(2)
N2 0.033(3) 0.017(2) 0.034(3) 0.006(2) 0.023(2) 0.004(2)
N3 0.020(2) 0.021(3) 0.017(2) 0.0001(19) 0.0068(19) 0.0033(19)
N4 0.016(2) 0.028(3) 0.016(2) 0.0009(19) 0.0074(19) 0.008(2)
C1 0.017(3) 0.015(3) 0.023(3) -0.004(2) 0.005(2) -0.001(2)
C2 0.058(4) 0.020(3) 0.047(4) 0.002(3) 0.038(3) 0.011(3)
C3 0.035(4) 0.048(4) 0.045(4) 0.013(3) 0.019(3) 0.020(3)
C4 0.032(3) 0.031(4) 0.037(3) 0.009(3) 0.014(3) -0.002(3)
C5 0.029(3) 0.022(3) 0.035(3) 0.007(3) 0.019(3) 0.004(3)
C6 0.030(3) 0.027(3) 0.031(3) -0.003(3) 0.007(3) 0.006(3)
C7 0.035(4) 0.033(4) 0.086(5) 0.003(4) 0.033(4) 0.008(3)
C8 0.036(4) 0.036(4) 0.059(4) 0.019(3) 0.023(3) 0.007(3)
C9 0.030(3) 0.032(4) 0.028(3) 0.010(3) 0.001(3) -0.010(3)
C10 0.053(4) 0.062(5) 0.046(4) -0.009(4) 0.006(4) -0.003(4)
C11 0.016(3) 0.044(4) 0.052(4) 0.009(3) 0.007(3) -0.005(3)
C12 0.013(3) 0.023(3) 0.021(3) -0.005(2) 0.004(2) -0.004(2)
C13 0.031(3) 0.033(4) 0.023(3) 0.001(3) 0.006(3) 0.012(3)
C14 0.038(4) 0.034(4) 0.026(3) 0.006(3) 0.008(3) 0.012(3)
C15 0.019(3) 0.042(4) 0.022(3) 0.001(3) 0.005(2) 0.010(3)
C16 0.060(5) 0.040(4) 0.031(4) 0.001(3) 0.014(3) 0.025(3)
C17 0.025(3) 0.030(3) 0.035(3) -0.008(3) 0.016(3) -0.005(3)
C18 0.031(4) 0.054(5) 0.048(4) -0.003(3) 0.010(3) -0.008(3)
C19 0.053(4) 0.036(4) 0.039(4) -0.001(3) 0.021(3) -0.015(3)
C20 0.031(3) 0.040(4) 0.026(3) 0.008(3) 0.001(3) 0.003(3)
C21 0.034(4) 0.091(6) 0.049(4) 0.000(4) -0.006(3) 0.024(4)
C22 0.085(6) 0.087(6) 0.036(4) -0.009(4) -0.008(4) 0.043(5)
Pd2 0.0166(2) 0.0184(2) 0.0215(2) 0.00151(19) 0.00523(17) 0.00372(19)
S3 0.0240(7) 0.0232(8) 0.0253(7) 0.0068(6) 0.0088(6) 0.0086(6)
S4 0.0261(8) 0.0319(9) 0.0191(7) -0.0027(6) 0.0021(6) 0.0112(7)
P3 0.0172(7) 0.0194(8) 0.0258(8) 0.0046(6) 0.0071(6) 0.0041(6)
P4 0.0159(7) 0.0248(9) 0.0211(8) 0.0038(6) 0.0048(6) 0.0007(6)
O9 0.026(2) 0.033(2) 0.029(2) 0.0130(18) 0.0148(18) 0.0132(19)
O10 0.064(3) 0.057(3) 0.042(3) 0.015(2) 0.029(2) 0.029(3)
O11 0.025(2) 0.024(2) 0.024(2) 0.0042(16) 0.0095(16) 0.0056(17)
O12 0.024(2) 0.028(2) 0.035(2) 0.0016(18) -0.0036(18) -0.0039(18)
O13 0.025(2) 0.023(2) 0.033(2) 0.0029(18) 0.0141(17) 0.0009(18)
O14 0.060(3) 0.031(3) 0.039(3) 0.009(2) 0.021(2) 0.025(2)
O15 0.020(2) 0.028(2) 0.024(2) 0.0036(17) 0.0104(17) 0.0005(17)
O16 0.024(2) 0.034(2) 0.024(2) 0.0069(17) -0.0020(17) -0.0061(18)
N5 0.026(3) 0.025(3) 0.034(3) 0.010(2) 0.015(2) 0.006(2)
N6 0.032(3) 0.030(3) 0.042(3) 0.012(2) 0.025(2) 0.013(2)
N7 0.023(2) 0.023(3) 0.016(2) 0.0036(19) 0.004(2) 0.007(2)
N8 0.028(3) 0.020(3) 0.022(2) 0.0015(19) 0.007(2) 0.011(2)
C23 0.022(3) 0.020(3) 0.023(3) 0.002(2) 0.010(2) 0.004(2)
C24 0.033(3) 0.037(4) 0.043(4) 0.015(3) 0.022(3) 0.005(3)
C25 0.050(4) 0.047(4) 0.041(4) 0.015(3) 0.016(3) 0.012(4)
C26 0.034(4) 0.042(4) 0.040(4) 0.021(3) 0.019(3) 0.011(3)
C27 0.059(5) 0.040(4) 0.047(4) 0.007(3) 0.021(4) 0.018(4)
C28 0.021(3) 0.022(3) 0.026(3) 0.002(2) 0.011(2) 0.012(2)
C29 0.035(4) 0.026(3) 0.046(4) 0.013(3) 0.018(3) 0.008(3)
C30 0.032(3) 0.024(3) 0.057(4) 0.002(3) 0.016(3) 0.010(3)
C31 0.058(5) 0.036(4) 0.044(4) 0.006(3) -0.012(4) 0.001(4)
C32 0.226(13) 0.100(8) 0.060(6) -0.038(6) -0.032(7) 0.072(9)
C33 0.043(5) 0.089(7) 0.134(8) 0.050(6) -0.027(5) -0.023(5)
C34 0.012(3) 0.020(3) 0.030(3) -0.006(2) 0.001(2) 0.000(2)
C35 0.033(3) 0.033(4) 0.018(3) 0.002(2) 0.003(2) 0.009(3)
C36 0.041(4) 0.037(4) 0.032(3) 0.004(3) 0.015(3) 0.014(3)
C37 0.036(3) 0.035(4) 0.028(3) 0.007(3) 0.009(3) 0.020(3)
C38 0.052(4) 0.038(4) 0.040(4) -0.003(3) 0.023(3) 0.022(3)
C39 0.027(3) 0.028(4) 0.053(4) -0.001(3) 0.017(3) -0.011(3)
C40 0.032(4) 0.107(7) 0.075(6) 0.036(5) -0.017(4) -0.034(4)
C41 0.049(5) 0.067(6) 0.071(5) 0.031(4) 0.023(4) -0.004(4)
C42 0.029(3) 0.040(4) 0.025(3) 0.005(3) -0.002(3) -0.003(3)
C43 0.089(6) 0.058(5) 0.031(4) -0.011(4) -0.007(4) 0.019(4)
C44 0.046(4) 0.085(6) 0.039(4) -0.001(4) -0.002(3) 0.024(4)

loop_
_atom_type_symbol
_atom_type_description
_atom_type_scat_dispersion_real
_atom_type_scat_dispersion_imag
_atom_type_scat_source
C C 0.0033 0.0016 'International Tables Vol C Tables 4.2.6.8 and 6.1.1.4'
H H 0.0000 0.0000 'International Tables Vol C Tables 4.2.6.8 and 6.1.1.4'
N N 0.0061 0.0033 'International Tables Vol C Tables 4.2.6.8 and 6.1.1.4'
O O 0.0106 0.0060 'International Tables Vol C Tables 4.2.6.8 and 6.1.1.4'
P P 0.1023 0.0942 'International Tables Vol C Tables 4.2.6.8 and 6.1.1.4'
S S 0.1246 0.1234 'International Tables Vol C Tables 4.2.6.8 and 6.1.1.4'
Pd Pd -0.9988 1.0072 'International Tables Vol C Tables 4.2.6.8 and 6.1.1.4'

loop_
_geom_angle_atom_site_label_1
_geom_angle_atom_site_label_2
_geom_angle_atom_site_label_3
_geom_angle
_geom_angle_site_symmetry_1
_geom_angle_site_symmetry_3
_geom_angle_publ_flag
O1 Pd1 O5 87.56(14) . . ?
O1 Pd1 S2 177.01(10) . . ?
O5 Pd1 S2 95.14(10) . . ?
O1 Pd1 S1 93.48(10) . . ?
O5 Pd1 S1 177.14(11) . . ?
S2 Pd1 S1 83.89(5) . . ?
C1 S1 Pd1 108.65(17) . . ?
C12 S2 Pd1 109.75(18) . . ?
O1 P1 O3 105.5(2) . . ?
O1 P1 O4 112.9(2) . . ?
O3 P1 O4 102.6(2) . . ?
O1 P1 N1 119.0(2) . . ?
O3 P1 N1 109.4(2) . . ?
O4 P1 N1 106.1(2) . . ?
O5 P2 O8 113.3(2) . . ?
O5 P2 O7 109.7(2) . . ?
O8 P2 O7 101.53(19) . . ?
O5 P2 N3 117.7(2) . . ?
O8 P2 N3 105.3(2) . . ?
O7 P2 N3 107.9(2) . . ?
P1 O1 Pd1 118.2(2) . . ?
C3 O2 C4 109.6(4) . . ?
C6 O3 P1 120.8(3) . . ?
C9 O4 P1 118.2(3) . . ?
P2 O5 Pd1 112.5(2) . . ?
C14 O6 C16 109.4(4) . . ?
C17 O7 P2 122.0(3) . . ?
C20 O8 P2 121.4(3) . . ?
C1 N1 P1 130.3(4) . . ?
C1 N2 C2 121.6(4) . . ?
C1 N2 C5 125.6(4) . . ?
C2 N2 C5 112.7(4) . . ?
C12 N3 P2 129.7(4) . . ?
C12 N4 C13 125.5(4) . . ?
C12 N4 C15 121.0(4) . . ?
C13 N4 C15 113.0(4) . . ?
N1 C1 N2 117.5(4) . . ?
N1 C1 S1 126.8(4) . . ?
N2 C1 S1 115.6(4) . . ?
N2 C2 C3 107.9(5) . . ?
O2 C3 C2 112.4(5) . . ?
O2 C4 C5 110.8(5) . . ?
N2 C5 C4 109.2(4) . . ?
O3 C6 C7 108.4(5) . . ?
O3 C6 C8 106.1(4) . . ?
C7 C6 C8 113.4(5) . . ?
O4 C9 C11 107.3(4) . . ?
O4 C9 C10 107.5(5) . . ?
C11 C9 C10 114.4(5) . . ?
N3 C12 N4 118.3(5) . . ?
N3 C12 S2 127.0(4) . . ?
N4 C12 S2 114.7(4) . . ?
N4 C13 C14 110.5(4) . . ?
O6 C14 C13 111.9(5) . . ?
N4 C15 C16 110.7(5) . . ?
O6 C16 C15 111.8(5) . . ?
O7 C17 C19 105.7(4) . . ?
O7 C17 C18 109.0(5) . . ?
C19 C17 C18 112.9(5) . . ?
O8 C20 C22 106.7(5) . . ?
O8 C20 C21 108.2(5) . . ?
C22 C20 C21 112.8(6) . . ?
O13 Pd2 O9 86.68(14) . . ?
O13 Pd2 S4 93.28(10) . . ?
O9 Pd2 S4 176.99(12) . . ?
O13 Pd2 S3 174.88(11) . . ?
O9 Pd2 S3 96.75(10) . . ?
S4 Pd2 S3 83.49(5) . . ?
C23 S3 Pd2 110.90(18) . . ?
C34 S4 Pd2 108.30(18) . . ?
O9 P3 O11 105.9(2) . . ?
O9 P3 O12 113.3(2) . . ?
O11 P3 O12 101.4(2) . . ?
O9 P3 N5 117.0(2) . . ?
O11 P3 N5 108.4(2) . . ?
O12 P3 N5 109.4(2) . . ?
O13 P4 O16 113.8(2) . . ?
O13 P4 O15 108.0(2) . . ?
O16 P4 O15 102.2(2) . . ?
O13 P4 N7 118.9(2) . . ?
O16 P4 N7 103.5(2) . . ?
O15 P4 N7 109.1(2) . . ?
P3 O9 Pd2 117.4(2) . . ?
C25 O10 C27 109.7(5) . . ?
C28 O11 P3 119.2(3) . . ?
C31 O12 P3 122.6(4) . . ?
P4 O13 Pd2 115.1(2) . . ?
C36 O14 C38 109.0(4) . . ?
C39 O15 P4 121.4(3) . . ?
C42 O16 P4 122.6(3) . . ?
C23 N5 P3 130.8(4) . . ?
C23 N6 C26 121.8(4) . . ?
C23 N6 C24 125.5(5) . . ?
C26 N6 C24 112.1(4) . . ?
C34 N7 P4 129.6(4) . . ?
C34 N8 C35 124.5(4) . . ?
C34 N8 C37 120.4(4) . . ?
C35 N8 C37 113.3(4) . . ?
N5 C23 N6 117.5(5) . . ?
N5 C23 S3 126.9(4) . . ?
N6 C23 S3 115.6(4) . . ?
N6 C24 C25 107.6(5) . . ?
O10 C25 C24 112.5(5) . . ?
N6 C26 C27 109.1(5) . . ?
O10 C27 C26 111.7(5) . . ?
O11 C28 C30 107.2(4) . . ?
O11 C28 C29 107.1(4) . . ?
C30 C28 C29 114.0(5) . . ?
O12 C31 C32 107.3(6) . . ?
O12 C31 C33 105.7(6) . . ?
C32 C31 C33 115.5(8) . . ?
N7 C34 N8 118.0(5) . . ?
N7 C34 S4 127.4(4) . . ?
N8 C34 S4 114.6(4) . . ?
N8 C35 C36 110.3(4) . . ?
O14 C36 C35 112.4(5) . . ?
N8 C37 C38 110.7(5) . . ?
O14 C38 C37 111.6(5) . . ?
O15 C39 C41 105.9(5) . . ?
O15 C39 C40 108.7(5) . . ?
C41 C39 C40 112.7(5) . . ?
O16 C42 C43 106.6(5) . . ?
O16 C42 C44 107.6(5) . . ?
C43 C42 C44 113.1(5) . . ?

loop_
_geom_bond_atom_site_label_1
_geom_bond_atom_site_label_2
_geom_bond_distance
_geom_bond_site_symmetry_2
_geom_bond_publ_flag
Pd1 O1 2.060(3) . ?
Pd1 O5 2.074(3) . ?
Pd1 S2 2.2497(14) . ?
Pd1 S1 2.2624(14) . ?
S1 C1 1.757(5) . ?
S2 C12 1.767(5) . ?
P1 O1 1.503(4) . ?
P1 O3 1.567(3) . ?
P1 O4 1.577(4) . ?
P1 N1 1.592(4) . ?
P2 O5 1.511(4) . ?
P2 O8 1.567(4) . ?
P2 O7 1.570(3) . ?
P2 N3 1.596(4) . ?
O2 C3 1.410(7) . ?
O2 C4 1.426(7) . ?
O3 C6 1.476(6) . ?
O4 C9 1.464(6) . ?
O6 C14 1.414(6) . ?
O6 C16 1.418(7) . ?
O7 C17 1.466(6) . ?
O8 C20 1.465(6) . ?
N1 C1 1.311(6) . ?
N2 C1 1.356(6) . ?
N2 C2 1.451(6) . ?
N2 C5 1.454(6) . ?
N3 C12 1.304(6) . ?
N4 C12 1.344(6) . ?
N4 C13 1.457(6) . ?
N4 C15 1.470(6) . ?
C2 C3 1.514(8) . ?
C4 C5 1.508(7) . ?
C6 C7 1.488(8) . ?
C6 C8 1.489(7) . ?
C9 C11 1.498(7) . ?
C9 C10 1.510(8) . ?
C13 C14 1.507(8) . ?
C15 C16 1.508(8) . ?
C17 C19 1.513(7) . ?
C17 C18 1.516(8) . ?
C20 C22 1.491(8) . ?
C20 C21 1.497(8) . ?
Pd2 O13 2.060(3) . ?
Pd2 O9 2.074(3) . ?
Pd2 S4 2.2518(14) . ?
Pd2 S3 2.2574(14) . ?
S3 C23 1.751(5) . ?
S4 C34 1.768(5) . ?
P3 O9 1.491(4) . ?
P3 O11 1.562(4) . ?
P3 O12 1.564(4) . ?
P3 N5 1.594(4) . ?
P4 O13 1.509(4) . ?
P4 O16 1.571(4) . ?
P4 O15 1.573(4) . ?
P4 N7 1.587(4) . ?
O10 C25 1.425(7) . ?
O10 C27 1.439(7) . ?
O11 C28 1.480(6) . ?
O12 C31 1.449(7) . ?
O14 C36 1.417(6) . ?
O14 C38 1.423(7) . ?
O15 C39 1.470(6) . ?
O16 C42 1.469(6) . ?
N5 C23 1.304(6) . ?
N6 C23 1.351(6) . ?
N6 C26 1.466(7) . ?
N6 C24 1.472(7) . ?
N7 C34 1.305(6) . ?
N8 C34 1.356(6) . ?
N8 C35 1.455(6) . ?
N8 C37 1.467(6) . ?
C24 C25 1.493(8) . ?
C26 C27 1.475(8) . ?
C28 C30 1.484(7) . ?
C28 C29 1.504(7) . ?
C31 C32 1.487(10) . ?
C31 C33 1.514(9) . ?
C35 C36 1.507(8) . ?
C37 C38 1.509(8) . ?
C39 C41 1.486(8) . ?
C39 C40 1.494(8) . ?
C42 C43 1.487(8) . ?
C42 C44 1.504(8) . ?
